data_4323585
loop_
_publ_author_name
'Wa-Hung Leung'
'Joyce L. C. Chim'
'Hongwei Hou'
'Tom S. M. Hun'
'Ian D. Williams'
'Wing-Tak Wong'

_publ_section_title
;
 Oxidation Reactions of Dithiocarbamate Complexes of Ruthenium(II)
;
_journal_name_full 'Inorganic Chemistry'
_journal_page_first 4432
_journal_page_last 4437
_journal_paper_doi 10.1021/ic970053q
_journal_volume 36
_journal_year 1997
_chemical_formula_moiety 'C17 H28 N2 S4 Ru '
_chemical_formula_sum 'C17 H28 N2 Ru S4'
_chemical_formula_weight 489.73
_space_group_IT_number 2
_symmetry_cell_setting triclinic
_symmetry_Int_Tables_number 2
_symmetry_space_group_name_Hall '-P 1'
_symmetry_space_group_name_H-M 'P -1'
_audit_creation_date 'Sat Aug  9 01:57:55 2026'
_audit_creation_method 'from TEXRAY.INF file'
_cell_angle_alpha 103.69(2)
_cell_angle_beta 93.54(2)
_cell_angle_gamma 100.61(2)
_cell_formula_units_Z 2
_cell_length_a 7.316(1)
_cell_length_b 10.346(1)
_cell_length_c 15.123(2)
_cell_measurement_reflns_used 25
_cell_measurement_temperature 296.2
_cell_measurement_theta_max 19.0
_cell_measurement_theta_min 12.0
_cell_volume 1086.5(3)
_computing_cell_refinement 'MSC/AFC Diffractometer Control'
_computing_data_collection 'MSC/AFC Diffractometer Control'
_computing_data_reduction teXsan
_computing_publication_material teXsan
_computing_structure_refinement teXsan
_diffrn_ambient_temperature 296.2
_diffrn_measurement_device unknown
_diffrn_measurement_method 'omega/2-theta scans'
_diffrn_orient_matrix_UB_11 0.00823
_diffrn_orient_matrix_UB_12 0.02553
_diffrn_orient_matrix_UB_13 -0.05962
_diffrn_orient_matrix_UB_21 0.11773
_diffrn_orient_matrix_UB_22 0.06821
_diffrn_orient_matrix_UB_23 0.02645
_diffrn_orient_matrix_UB_31 0.07514
_diffrn_orient_matrix_UB_32 -0.07089
_diffrn_orient_matrix_UB_33 -0.02085
_diffrn_radiation_monochromator graphite
_diffrn_radiation_source 'X-ray tube'
_diffrn_radiation_type MoKalpha
_diffrn_radiation_wavelength 0.7107
_diffrn_reflns_av_R_equivalents 1.62
_diffrn_reflns_limit_h_max 7
_diffrn_reflns_limit_h_min 0
_diffrn_reflns_limit_k_max 10
_diffrn_reflns_limit_k_min -11
_diffrn_reflns_limit_l_max 16
_diffrn_reflns_limit_l_min -16
_diffrn_reflns_number 3105
_diffrn_reflns_theta_max 22.47
_diffrn_standards_decay_% 0.00
_diffrn_standards_interval_count 97
_diffrn_standards_number 3
_exptl_absorpt_coefficient_mu 1.108
_exptl_absorpt_correction_T_max 1.000
_exptl_absorpt_correction_T_min 0.843
_exptl_absorpt_correction_type empirical
_exptl_absorpt_process_details psi-scan
_exptl_crystal_colour red
_exptl_crystal_density_diffrn 1.497
_exptl_crystal_description block
_exptl_crystal_F_000 504.00
_exptl_crystal_size_max 0.350
_exptl_crystal_size_mid 0.250
_exptl_crystal_size_min 0.250
_refine_diff_density_max 0.80
_refine_diff_density_min -0.55
_refine_ls_extinction_method none
_refine_ls_goodness_of_fit_obs 3.056
_refine_ls_hydrogen_treatment noref
_refine_ls_matrix_type full
_refine_ls_number_parameters 217
_refine_ls_number_reflns 2586
_refine_ls_number_restraints 0
_refine_ls_R_factor_obs 0.0271
_refine_ls_shift/esd_max 0.0093
_refine_ls_structure_factor_coef F
_refine_ls_weighting_scheme sigma
_refine_ls_wR_factor_obs 0.0349
_reflns_number_observed 2586
_reflns_number_total 2837
_reflns_observed_criterion 3.00
_cod_data_source_file ic970053q_1.cif
_cod_data_source_block WTW198_WHL135_RU(NBD)(DTC)
_cod_original_sg_symbol_H-M 'P -1 '
_cod_original_formula_sum 'C17 H28 N2 S4 Ru '
_cod_database_code 4323585

loop_
_symmetry_equiv_pos_as_xyz
'   +x,   +y,   +z'
'   -x,   -y,   -z'

loop_
_atom_site_aniso_label
_atom_site_aniso_U_11
_atom_site_aniso_U_22
_atom_site_aniso_U_33
_atom_site_aniso_U_12
_atom_site_aniso_U_13
_atom_site_aniso_U_23
Ru(1) 0.0327(2) 0.0351(2) 0.0485(2) 0.0058(1) 0.0089(1) 0.0055(1)
S(1) 0.0525(7) 0.0415(6) 0.0540(6) 0.0024(5) 0.0186(5) 0.0014(5)
S(2) 0.0479(6) 0.0395(6) 0.0537(6) 0.0100(5) 0.0140(5) 0.0041(5)
S(3) 0.0369(6) 0.0485(6) 0.0606(6) 0.0111(5) 0.0088(5) 0.0079(5)
S(4) 0.0451(6) 0.0555(7) 0.0581(6) 0.0162(5) 0.0170(5) 0.0157(5)
N(1) 0.049(2) 0.038(2) 0.062(2) 0.000(2) 0.009(2) 0.011(2)
N(2) 0.063(2) 0.042(2) 0.055(2) 0.012(2) -0.004(2) 0.007(2)
C(1) 0.039(2) 0.042(2) 0.050(2) 0.006(2) 0.001(2) 0.008(2)
C(2) 0.067(3) 0.057(3) 0.066(3) -0.001(2) 0.018(2) 0.024(2)
C(3) 0.060(4) 0.124(5) 0.111(5) 0.021(3) 0.028(3) 0.015(4)
C(4) 0.058(3) 0.039(2) 0.074(3) 0.000(2) -0.002(2) 0.010(2)
C(5) 0.075(4) 0.051(3) 0.123(5) 0.014(3) -0.020(3) 0.004(3)
C(6) 0.047(2) 0.027(2) 0.057(2) 0.007(2) 0.004(2) 0.002(2)
C(7) 0.066(3) 0.052(3) 0.072(3) 0.010(2) -0.017(2) 0.009(2)
C(8) 0.077(4) 0.064(3) 0.105(4) 0.030(3) 0.007(3) 0.018(3)
C(9) 0.094(4) 0.066(3) 0.054(3) 0.024(3) 0.010(3) 0.013(2)
C(10) 0.108(5) 0.093(4) 0.117(5) 0.037(4) 0.045(4) 0.048(4)
C(11) 0.062(3) 0.037(2) 0.069(3) 0.002(2) 0.009(2) -0.005(2)
C(12) 0.070(3) 0.063(3) 0.059(3) -0.009(2) -0.001(2) 0.008(2)
C(13) 0.044(3) 0.060(3) 0.066(3) 0.003(2) -0.002(2) 0.022(2)
C(14) 0.032(2) 0.060(3) 0.080(3) 0.008(2) 0.001(2) 0.018(2)
C(15) 0.042(3) 0.062(3) 0.080(3) -0.005(2) 0.002(2) 0.022(2)
C(16) 0.054(3) 0.035(2) 0.073(3) 0.003(2) 0.008(2) 0.012(2)
C(17) 0.067(3) 0.074(3) 0.092(4) -0.015(3) -0.013(3) 0.012(3)

loop_
_atom_site_label
_atom_site_fract_x
_atom_site_fract_y
_atom_site_fract_z
_atom_site_U_iso_or_equiv
_atom_site_thermal_displace_type
_atom_site_calc_flag
_atom_site_calc_attached_atom
Ru(1) 0.10089(4) 0.36033(3) 0.72348(2) 0.03959(10) Uij ? ?
S(1) 0.3072(2) 0.4477(1) 0.62306(7) 0.0515(3) Uij ? ?
S(2) 0.1755(1) 0.60524(10) 0.77669(7) 0.0479(3) Uij ? ?
S(3) 0.3771(1) 0.3326(1) 0.80679(7) 0.0492(3) Uij ? ?
S(4) 0.0297(1) 0.3521(1) 0.87646(7) 0.0514(3) Uij ? ?
N(1) 0.4286(5) 0.7194(3) 0.6811(2) 0.051(1) Uij ? ?
N(2) 0.3291(5) 0.3270(3) 0.9805(2) 0.054(1) Uij ? ?
C(1) 0.3190(5) 0.6081(4) 0.6920(3) 0.044(1) Uij ? ?
C(2) 0.5539(6) 0.7133(5) 0.6081(3) 0.063(1) Uij ? ?
C(3) 0.7504(8) 0.7124(7) 0.6421(4) 0.100(2) Uij ? ?
C(4) 0.4336(6) 0.8535(4) 0.7440(3) 0.059(1) Uij ? ?
C(5) 0.2978(7) 0.9270(5) 0.7097(4) 0.087(2) Uij ? ?
C(6) 0.2557(5) 0.3343(4) 0.9002(3) 0.046(1) Uij ? ?
C(7) 0.5276(7) 0.3176(4) 0.9945(3) 0.066(1) Uij ? ?
C(8) 0.5594(7) 0.1741(5) 0.9689(4) 0.081(2) Uij ? ?
C(9) 0.2159(7) 0.3283(5) 1.0582(3) 0.071(2) Uij ? ?
C(10) 0.1299(9) 0.1891(6) 1.0661(4) 0.099(2) Uij ? ?
C(11) 0.0405(6) 0.1719(4) 0.6145(3) 0.060(1) Uij ? ?
C(12) -0.1074(7) 0.2111(5) 0.5559(3) 0.069(2) Uij ? ?
C(13) -0.1176(6) 0.3506(4) 0.6157(3) 0.057(1) Uij ? ?
C(14) -0.2012(5) 0.3278(4) 0.6919(3) 0.057(1) Uij ? ?
C(15) -0.2422(6) 0.1732(5) 0.6796(3) 0.063(1) Uij ? ?
C(16) -0.0419(6) 0.1490(4) 0.6918(3) 0.055(1) Uij ? ?
C(17) -0.2877(7) 0.1239(5) 0.5747(4) 0.084(2) Uij ? ?
H(1) 0.5074 0.6325 0.5611 0.0758 Uij ? ?
H(2) 0.5555 0.7900 0.5840 0.0758 Uij ? ?
H(3) 0.4036 0.8407 0.8019 0.0709 Uij ? ?
H(4) 0.5563 0.9070 0.7503 0.0709 Uij ? ?
H(5) 0.5968 0.3681 0.9581 0.0786 Uij ? ?
H(6) 0.5723 0.3567 1.0573 0.0786 Uij ? ?
H(7) 0.2943 0.3750 1.1134 0.0847 Uij ? ?
H(8) 0.1188 0.3755 1.0506 0.0847 Uij ? ?
H(9) 0.7512 0.6349 0.6658 0.1186 Uij ? ?
H(10) 0.8262 0.7087 0.5932 0.1186 Uij ? ?
H(11) 0.7989 0.7925 0.6893 0.1186 Uij ? ?
H(12) 0.3052 1.0126 0.7518 0.1043 Uij ? ?
H(13) 0.3274 0.9412 0.6517 0.1043 Uij ? ?
H(14) 0.1744 0.8746 0.7031 0.1043 Uij ? ?
H(15) 0.4936 0.1230 1.0058 0.0971 Uij ? ?
H(16) 0.5150 0.1337 0.9062 0.0971 Uij ? ?
H(17) 0.6892 0.1753 0.9784 0.0971 Uij ? ?
H(18) 0.0580 0.1956 1.1165 0.1178 Uij ? ?
H(19) 0.0509 0.1409 1.0113 0.1178 Uij ? ?
H(20) 0.2257 0.1408 1.0747 0.1178 Uij ? ?
H(21) 0.1346 0.1269 0.5897 0.0720 Uij ? ?
H(22) -0.0887 0.2056 0.4939 0.0814 Uij ? ?
H(23) -0.1291 0.4254 0.5915 0.0685 Uij ? ?
H(24) -0.2752 0.3855 0.7242 0.0678 Uij ? ?
H(25) -0.3299 0.1371 0.7158 0.0743 Uij ? ?
H(26) -0.0095 0.0868 0.7239 0.0655 Uij ? ?
H(27) -0.3985 0.1473 0.5527 0.0992 Uij ? ?
H(28) -0.2952 0.0289 0.5518 0.0992 Uij ? ?

loop_
_atom_type_symbol
_atom_type_oxidation_number
_atom_type_number_in_cell
_atom_type_scat_dispersion_real
_atom_type_scat_dispersion_imag
_atom_type_scat_source
Ru 0 2 -1.259 0.836 'International Tables'
S 0 8 0.125 0.123 'International Tables'
N 0 4 0.006 0.003 'International Tables'
C 0 34 0.003 0.002 'International Tables'
H 0 56 0.000 0.000 'International Tables'

loop_
_geom_angle_atom_site_label_1
_geom_angle_atom_site_label_2
_geom_angle_atom_site_label_3
_geom_angle
_geom_angle_site_symmetry_1
_geom_angle_site_symmetry_2
_geom_angle_site_symmetry_3
_geom_angle_publ_flag
S(1) Ru(1) S(2) 71.90(3) ? ? ? yes
S(1) Ru(1) S(3) 86.85(4) ? ? ? yes
S(1) Ru(1) S(4) 149.89(4) ? ? ? yes
S(1) Ru(1) C(11) 85.1(1) ? ? ? yes
S(1) Ru(1) C(13) 83.7(1) ? ? ? yes
S(1) Ru(1) C(14) 120.1(1) ? ? ? yes
S(1) Ru(1) C(16) 122.1(1) ? ? ? yes
S(2) Ru(1) S(3) 93.62(4) ? ? ? yes
S(2) Ru(1) S(4) 88.13(4) ? ? ? yes
S(2) Ru(1) C(11) 152.1(1) ? ? ? yes
S(2) Ru(1) C(13) 96.0(1) ? ? ? yes
S(2) Ru(1) C(14) 99.9(1) ? ? ? yes
S(2) Ru(1) C(16) 163.3(1) ? ? ? yes
S(3) Ru(1) S(4) 71.79(4) ? ? ? yes
S(3) Ru(1) C(11) 100.9(1) ? ? ? yes
S(3) Ru(1) C(13) 163.7(1) ? ? ? yes
S(3) Ru(1) C(14) 152.5(1) ? ? ? yes
S(3) Ru(1) C(16) 96.2(1) ? ? ? yes
S(4) Ru(1) C(11) 119.0(1) ? ? ? yes
S(4) Ru(1) C(13) 121.6(1) ? ? ? yes
S(4) Ru(1) C(14) 84.7(1) ? ? ? yes
S(4) Ru(1) C(16) 82.2(1) ? ? ? yes
C(11) Ru(1) C(13) 65.1(2) ? ? ? yes
C(11) Ru(1) C(14) 77.8(2) ? ? ? yes
C(11) Ru(1) C(16) 37.4(2) ? ? ? yes
C(13) Ru(1) C(14) 37.1(2) ? ? ? yes
C(13) Ru(1) C(16) 77.8(2) ? ? ? yes
C(14) Ru(1) C(16) 65.8(2) ? ? ? yes
Ru(1) S(1) C(1) 88.0(1) ? ? ? yes
Ru(1) S(2) C(1) 88.3(1) ? ? ? yes
Ru(1) S(3) C(6) 88.8(1) ? ? ? yes
Ru(1) S(4) C(6) 88.3(1) ? ? ? yes
C(1) N(1) C(2) 121.5(3) ? ? ? yes
C(1) N(1) C(4) 120.8(3) ? ? ? yes
C(2) N(1) C(4) 117.7(3) ? ? ? yes
C(6) N(2) C(7) 120.4(4) ? ? ? yes
C(6) N(2) C(9) 121.0(4) ? ? ? yes
C(7) N(2) C(9) 118.5(3) ? ? ? yes
S(1) C(1) S(2) 111.6(2) ? ? ? yes
S(1) C(1) N(1) 123.8(3) ? ? ? yes
S(2) C(1) N(1) 124.5(3) ? ? ? yes
N(1) C(2) C(3) 112.4(4) ? ? ? yes
N(1) C(4) C(5) 112.2(4) ? ? ? yes
S(3) C(6) S(4) 111.1(2) ? ? ? yes
S(3) C(6) N(2) 123.9(3) ? ? ? yes
S(4) C(6) N(2) 124.9(3) ? ? ? yes
N(2) C(7) C(8) 113.8(4) ? ? ? yes
N(2) C(9) C(10) 113.4(4) ? ? ? yes
Ru(1) C(11) C(12) 97.0(3) ? ? ? yes
Ru(1) C(11) C(16) 70.6(2) ? ? ? yes
C(12) C(11) C(16) 106.3(4) ? ? ? yes
C(11) C(12) C(13) 100.6(3) ? ? ? yes
C(11) C(12) C(17) 101.2(4) ? ? ? yes
C(13) C(12) C(17) 100.7(4) ? ? ? yes
Ru(1) C(13) C(12) 97.2(3) ? ? ? yes
Ru(1) C(13) C(14) 71.3(2) ? ? ? yes
C(12) C(13) C(14) 106.6(4) ? ? ? yes
Ru(1) C(14) C(13) 71.6(2) ? ? ? yes
Ru(1) C(14) C(15) 96.7(3) ? ? ? yes
C(13) C(14) C(15) 106.2(4) ? ? ? yes
C(14) C(15) C(16) 100.3(3) ? ? ? yes
C(14) C(15) C(17) 100.4(4) ? ? ? yes
C(16) C(15) C(17) 101.0(4) ? ? ? yes
Ru(1) C(16) C(11) 72.0(2) ? ? ? yes
Ru(1) C(16) C(15) 97.0(3) ? ? ? yes
C(11) C(16) C(15) 106.0(4) ? ? ? yes
C(12) C(17) C(15) 93.8(3) ? ? ? yes

loop_
_geom_bond_atom_site_label_1
_geom_bond_atom_site_label_2
_geom_bond_distance
_geom_bond_site_symmetry_1
_geom_bond_site_symmetry_2
_geom_bond_publ_flag
Ru(1) S(1) 2.415(1) ? ? yes
Ru(1) S(2) 2.416(1) ? ? yes
Ru(1) S(3) 2.413(1) ? ? yes
Ru(1) S(4) 2.420(1) ? ? yes
Ru(1) C(11) 2.187(4) ? ? yes
Ru(1) C(13) 2.183(4) ? ? yes
Ru(1) C(14) 2.179(4) ? ? yes
Ru(1) C(16) 2.169(4) ? ? yes
S(1) C(1) 1.722(4) ? ? yes
S(2) C(1) 1.707(4) ? ? yes
S(3) C(6) 1.713(4) ? ? yes
S(4) C(6) 1.723(4) ? ? yes
N(1) C(1) 1.328(5) ? ? yes
N(1) C(2) 1.475(5) ? ? yes
N(1) C(4) 1.477(5) ? ? yes
N(2) C(6) 1.322(5) ? ? yes
N(2) C(7) 1.478(6) ? ? yes
N(2) C(9) 1.477(6) ? ? yes
C(2) C(3) 1.499(7) ? ? yes
C(4) C(5) 1.496(6) ? ? yes
C(7) C(8) 1.508(6) ? ? yes
C(9) C(10) 1.498(7) ? ? yes
C(11) C(12) 1.528(7) ? ? yes
C(11) C(16) 1.395(6) ? ? yes
C(12) C(13) 1.528(6) ? ? yes
C(12) C(17) 1.538(6) ? ? yes
C(13) C(14) 1.386(6) ? ? yes
C(14) C(15) 1.535(6) ? ? yes
C(15) C(16) 1.539(6) ? ? yes
C(15) C(17) 1.543(7) ? ? yes
